data_7105573
loop_
_publ_author_name
'Nelyubina, Yulia V.'
'Glukhov, Ivan V.'
'Antipin, Mikhail Yu.'
'Lyssenko, Konstantin A.'

_publ_section_title
;
 &#x201C;Higher density does not mean higher stability&#x201D; mystery
 of paracetamol finally unraveled
;
_journal_issue 20
_journal_name_full 'Chemical Communications'
_journal_page_first 3469
_journal_paper_doi 10.1039/b927429d
_journal_volume 46
_journal_year 2010
_chemical_formula_moiety 'C8 H9 N O2'
_chemical_formula_sum 'C8 H9 N O2'
_chemical_formula_weight 151.16
_chemical_name_systematic
;
?
;
_space_group_IT_number 14
_symmetry_space_group_name_Hall '-P 2yn'
_symmetry_space_group_name_H-M 'P 1 21/n 1'
_audit_conform_dict_location ftp://ftp.iucr.org/pub/cif_core.dic
_audit_conform_dict_name cif_core.dic
_audit_conform_dict_version 2.3
_audit_creation_date '30-Mar-03 T13:36:56-00:00'
_audit_creation_method 'XD routine XDCIF'
_cell_angle_alpha 90
_cell_angle_beta 97.8440(10)
_cell_angle_gamma 90
_cell_length_a 7.09070(10)
_cell_length_b 9.2114(2)
_cell_length_c 11.5972(2)
_cell_volume 750.39(2)
_computing_molecular_graphics 'Volkov et al, (2006)'
_computing_publication_material 'Volkov et al, (2006)'
_computing_structure_refinement 'Volkov et al, (2006)'
_diffrn_ambient_temperature 100(2)
_diffrn_measurement_device_type 'Bruker SMART APEX2 CCD area detector'
_diffrn_measurement_method 'phi and omega scans'
_diffrn_radiation_monochromator graphite
_diffrn_radiation_source 'fine-focus sealed tube'
_diffrn_radiation_type MoK\a
_diffrn_radiation_wavelength 0.71073
_diffrn_reflns_av_R_equivalents 0.0394
_diffrn_reflns_av_sigmaI/netI 0.0225
_diffrn_reflns_limit_h_max 16
_diffrn_reflns_limit_h_min -16
_diffrn_reflns_limit_k_max 21
_diffrn_reflns_limit_k_min -21
_diffrn_reflns_limit_l_max 27
_diffrn_reflns_limit_l_min -27
_diffrn_reflns_number 101813
_diffrn_reflns_theta_max 57.50
_diffrn_reflns_theta_min 2.83
_exptl_absorpt_coefficient_mu 0.097
_exptl_absorpt_correction_T_max 0.988
_exptl_absorpt_correction_T_min 0.974
_exptl_absorpt_correction_type multi-scan
_exptl_absorpt_process_details 'APEX2 (Bruker, 2005)'
_exptl_crystal_colour colorless
_exptl_crystal_density_diffrn 1.338
_exptl_crystal_density_method 'not measured'
_exptl_crystal_description prism
_exptl_crystal_F_000 320
_exptl_crystal_size_max 0.30
_exptl_crystal_size_mid 0.25
_exptl_crystal_size_min 0.20
_refine_ls_extinction_method none
_refine_ls_goodness_of_fit_ref 1.23
_refine_ls_matrix_type full
_refine_ls_number_parameters 139
_refine_ls_number_reflns 6223
_refine_ls_number_restraints 0
_refine_ls_R_factor_all 0.028
_refine_ls_R_factor_gt 0.021
_refine_ls_shift/su_max 0.00001
_refine_ls_structure_factor_coef F
_refine_ls_weighting_details
;
calc w1 = [Fo*sqrt(w2) + sqrt(Fo^2^w2^2^ + sqrt(w2^2^))]^2^
where
calc w2 = q/[s^2^(Fo^2^) + (0.02 P)^2^ + 0.10 P + 0.00 + 0.00 sin(th)]
where P = (0.3333 Fo^2^ + 0.6667 Fc^2^)
q = 1.0
;
_refine_ls_weighting_scheme calc
_refine_ls_wR_factor_ref 0.02
_reflns_number_gt 7259
_reflns_number_total 10480
_reflns_threshold_expression I>2/s(I)
_cod_data_source_file b927429d.txt
_cod_data_source_block 1
_cod_database_code 7105573

loop_
_space_group_symop_id
_space_group_symop_operation_xyz
1 +X,+Y,+Z
2 1/2-X,1/2+Y,1/2-Z
3 -X,-Y,-Z
4 1/2+X,1/2-Y,1/2+Z

loop_
_atom_local_axes_atom_label
_atom_local_axes_atom0
_atom_local_axes_ax1
_atom_local_axes_atom1
_atom_local_axes_atom2
_atom_local_axes_ax2
O(1) H(1O) Z O(1) C(1) Y
O(2) C(7) Z O(2) N(1) Y
N(1) H(1N) Z N(1) C(7) Y
C(1) C(6) X C(1) C(2) Y
C(2) C(1) X C(2) C(3) Y
C(3) C(4) X C(3) C(2) Y
C(4) C(3) X C(4) C(5) Y
C(5) C(4) X C(5) C(6) Y
C(6) C(1) X C(6) C(5) Y
C(7) O(2) Z C(7) N(1) Y
C(8) H(8B) Z C(8) H(8A) Y
H(1O) O(1) Z H(1O) C(1) Y
H(1N) N(1) Z H(1N) C(7) Y
H(2) C(2) Z H(2) C(1) Y
H(3) C(3) Z H(3) C(4) Y
H(5) C(5) Z H(5) C(4) Y
H(6) C(6) Z H(6) C(5) Y
H(8B) C(8) Z H(8B) H(8C) Y
H(8C) C(8) Z H(8C) H(8B) Y
H(8A) C(8) Z H(8A) H(8C) Y

loop_
_atom_rho_multipole_atom_label
_atom_rho_multipole_coeff_Pv
_atom_rho_multipole_coeff_P00
_atom_rho_multipole_coeff_P11
_atom_rho_multipole_coeff_P1-1
_atom_rho_multipole_coeff_P10
_atom_rho_multipole_coeff_P20
_atom_rho_multipole_coeff_P21
_atom_rho_multipole_coeff_P2-1
_atom_rho_multipole_coeff_P22
_atom_rho_multipole_coeff_P2-2
_atom_rho_multipole_coeff_P30
_atom_rho_multipole_coeff_P31
_atom_rho_multipole_coeff_P3-1
_atom_rho_multipole_coeff_P32
_atom_rho_multipole_coeff_P3-2
_atom_rho_multipole_coeff_P33
_atom_rho_multipole_coeff_P3-3
_atom_rho_multipole_coeff_P40
_atom_rho_multipole_coeff_P41
_atom_rho_multipole_coeff_P4-1
_atom_rho_multipole_coeff_P42
_atom_rho_multipole_coeff_P4-2
_atom_rho_multipole_coeff_P43
_atom_rho_multipole_coeff_P4-3
_atom_rho_multipole_coeff_P44
_atom_rho_multipole_coeff_P4-4
_atom_rho_multipole_kappa
_atom_rho_multipole_kappa_prime0
_atom_rho_multipole_kappa_prime1
_atom_rho_multipole_kappa_prime2
_atom_rho_multipole_kappa_prime3
_atom_rho_multipole_kappa_prime4
_atom_rho_multipole_radial_slater_n0
_atom_rho_multipole_radial_slater_zeta0
_atom_rho_multipole_radial_slater_n1
_atom_rho_multipole_radial_slater_zeta1
_atom_rho_multipole_radial_slater_n2
_atom_rho_multipole_radial_slater_zeta2
_atom_rho_multipole_radial_slater_n3
_atom_rho_multipole_radial_slater_zeta3
_atom_rho_multipole_radial_slater_n4
_atom_rho_multipole_radial_slater_zeta4
O(1) 6.1315 0 0.007(4) -0.089(4) -0.036(5) -0.015(5) 0.018(5) 0.059(5) 0.041(5) 0.011(5) 0.078(6) 0.016(6) -0.015(6) 0.057(6) 0.006(6) 0.000(6) -0.009(6) 0 0 0 0 0 0 0 0 0 1.001331 0.913997 0.913997 0.913997 0.913997 0.913997 2 4.466 2 4.466 2 4.466 3 4.466 4 4.466
O(2) 6.1669 0 -0.032(5) -0.007(4) -0.074(4) -0.007(5) -0.009(5) -0.008(5) -0.088(5) 0.012(5) 0.005(7) -0.022(7) -0.004(6) 0.009(6) -0.018(6) -0.003(6) 0.005(6) 0 0 0 0 0 0 0 0 0 0.998756 0.93599 0.93599 0.93599 0.93599 0.93599 2 4.466 2 4.466 2 4.466 3 4.466 4 4.466
N(1) 5.1143 0 -0.013(5) 0.034(5) 0.030(5) 0.035(5) 0.021(5) -0.004(5) -0.001(5) 0.005(5) 0.159(6) 0.017(6) 0.046(7) 0.101(6) 0.011(6) -0.006(6) 0.022(6) 0 0 0 0 0 0 0 0 0 1.003199 0.977205 0.977205 0.977205 0.977205 0.977205 2 3.83936 2 3.83936 2 3.83936 3 3.83936 4 3.83936
C(1) 4.1113 0 0.044(7) 0.067(7) 0 -0.203(7) 0 0 0.028(7) -0.061(7) 0 0.034(8) 0.050(8) 0 0 0.352(8) -0.013(10) 0 0 0 0 0 0 0 0 0 1.007983 0.960473 0.960473 0.960473 0.960473 0.960473 2 3.1762 2 3.1762 2 3.1762 3 3.1762 4 3.1762
C(2) 4.0918 0 -0.022(7) 0.005(7) 0 -0.176(6) 0 0 -0.010(6) -0.014(7) 0 0.019(8) -0.006(8) 0 0 0.240(8) -0.010(9) 0 0 0 0 0 0 0 0 0 1.009642 0.986859 0.986859 0.986859 0.986859 0.986859 2 3.1762 2 3.1762 2 3.1762 3 3.1762 4 3.1762
C(3) 4.0812 0 -0.007(7) -0.009(7) 0 -0.190(6) 0 0 0.004(6) -0.011(7) 0 0.007(8) 0.018(8) 0 0 0.222(8) -0.025(9) 0 0 0 0 0 0 0 0 0 1.009642 0.986859 0.986859 0.986859 0.986859 0.986859 2 3.1762 2 3.1762 2 3.1762 3 3.1762 4 3.1762
C(4) 4.0981 0 0.040(7) 0.068(7) 0 -0.161(6) 0 0 0.048(7) -0.048(7) 0 0.024(8) 0.028(8) 0 0 0.303(8) -0.017(10) 0 0 0 0 0 0 0 0 0 1.008945 0.967246 0.967246 0.967246 0.967246 0.967246 2 3.1762 2 3.1762 2 3.1762 3 3.1762 4 3.1762
C(5) 4.0699 0 -0.006(7) 0.016(7) 0 -0.188(7) 0 0 -0.006(6) -0.014(7) 0 -0.004(8) 0.003(8) 0 0 0.255(8) -0.011(9) 0 0 0 0 0 0 0 0 0 1.009642 0.986859 0.986859 0.986859 0.986859 0.986859 2 3.1762 2 3.1762 2 3.1762 3 3.1762 4 3.1762
C(6) 4.065 0 -0.006(7) 0.011(7) 0 -0.177(7) 0 0 -0.004(7) -0.021(7) 0 -0.014(8) -0.005(8) 0 0 0.222(8) 0.015(9) 0 0 0 0 0 0 0 0 0 1.009642 0.986859 0.986859 0.986859 0.986859 0.986859 2 3.1762 2 3.1762 2 3.1762 3 3.1762 4 3.1762
C(7) 4.1209 0 0.024(6) -0.023(7) 0.073(7) 0.222(7) -0.009(6) 0.021(7) -0.199(6) -0.004(6) 0.335(9) -0.018(9) 0.016(10) 0.246(9) -0.018(9) -0.001(8) 0.014(8) 0 0 0 0 0 0 0 0 0 1.008945 0.967246 0.967246 0.967246 0.967246 0.967246 2 3.1762 2 3.1762 2 3.1762 3 3.1762 4 3.1762
C(8) 4.0909 0 -0.023(9) -0.021(8) 0.047(8) 0.020(8) -0.028(7) 0.020(7) -0.021(8) -0.033(8) 0.116(10) 0.046(10) 0.034(9) -0.075(10) -0.152(10) 0.060(9) -0.122(9) 0 0 0 0 0 0 0 0 0 1.008142 0.888543 0.888543 0.888543 0.888543 0.888543 2 3.1762 2 3.1762 2 3.1762 3 3.1762 4 3.1762
H(1O) 0.8734 0 0 0 0.257(9) 0 0 0 0 0 0 0 0 0 0 0 0 0 0 0 0 0 0 0 0 0 1.2 1.2 1.2 1.2 1.2 1.2 0 2 1 2 2 2 3 2 4 2
H(1N) 0.8132 0 0 0 0.157(8) 0 0 0 0 0 0 0 0 0 0 0 0 0 0 0 0 0 0 0 0 0 1.2 1.2 1.2 1.2 1.2 1.2 0 2 1 2 2 2 3 2 4 2
H(2) 0.8894 0 0 0 0.119(7) 0 0 0 0 0 0 0 0 0 0 0 0 0 0 0 0 0 0 0 0 0 1.2 1.2 1.2 1.2 1.2 1.2 0 2 1 2 2 2 3 2 4 2
H(3) 0.8572 0 0 0 0.149(8) 0 0 0 0 0 0 0 0 0 0 0 0 0 0 0 0 0 0 0 0 0 1.2 1.2 1.2 1.2 1.2 1.2 0 2 1 2 2 2 3 2 4 2
H(5) 0.8699 0 0 0 0.130(8) 0 0 0 0 0 0 0 0 0 0 0 0 0 0 0 0 0 0 0 0 0 1.2 1.2 1.2 1.2 1.2 1.2 0 2 1 2 2 2 3 2 4 2
H(6) 0.8776 0 0 0 0.148(8) 0 0 0 0 0 0 0 0 0 0 0 0 0 0 0 0 0 0 0 0 0 1.2 1.2 1.2 1.2 1.2 1.2 0 2 1 2 2 2 3 2 4 2
H(8B) 0.8553 0 0 0 0.156(9) 0 0 0 0 0 0 0 0 0 0 0 0 0 0 0 0 0 0 0 0 0 1.2 1.2 1.2 1.2 1.2 1.2 0 2 1 2 2 2 3 2 4 2
H(8C) 0.9149 0 0 0 0.159(10) 0 0 0 0 0 0 0 0 0 0 0 0 0 0 0 0 0 0 0 0 0 1.2 1.2 1.2 1.2 1.2 1.2 0 2 1 2 2 2 3 2 4 2
H(8A) 0.9073 0 0 0 0.211(9) 0 0 0 0 0 0 0 0 0 0 0 0 0 0 0 0 0 0 0 0 0 1.2 1.2 1.2 1.2 1.2 1.2 0 2 1 2 2 2 3 2 4 2

loop_
_atom_site_aniso_label
_atom_site_aniso_U_11
_atom_site_aniso_U_22
_atom_site_aniso_U_33
_atom_site_aniso_U_23
_atom_site_aniso_U_13
_atom_site_aniso_U_12
O(1) 0.010992 0.020589 0.017038 -0.006874 -0.000156 0.000913
O(2) 0.010507 0.026688 0.016981 -0.001342 0.004071 0.002486
N(1) 0.009069 0.013932 0.012245 -0.001315 0.001606 0.000683
C(1) 0.009563 0.013426 0.012413 -0.001175 0.000388 0.000696
C(2) 0.009283 0.015699 0.013008 -0.001049 -0.000417 0.001675
C(3) 0.009038 0.01435 0.012883 -0.000443 0.000325 0.002302
C(4) 0.008713 0.011778 0.010781 0.000399 0.001099 0.001042
C(5) 0.009807 0.016465 0.014044 -0.002951 -0.001212 0.003486
C(6) 0.010521 0.016613 0.015361 -0.003863 -0.00103 0.003753
C(7) 0.011352 0.013625 0.012557 -0.000088 0.003381 0.000959
C(8) 0.019458 0.018666 0.017163 -0.00514 0.00502 -0.001278

loop_
_atom_site_label
_atom_site_fract_x
_atom_site_fract_y
_atom_site_fract_z
_atom_site_U_iso_or_equiv
_atom_site_occupancy
_atom_site_symmetry_multiplicity
O(1) 0.164108 0.423144 0.722518 0.016 1 4
O(2) 0.353304 -0.005776 0.30867 0.018 1 4
N(1) 0.051951 0.051419 0.339618 0.012 1 4
C(1) 0.133909 0.330882 0.629685 0.012 1 4
C(2) 0.280547 0.237026 0.609871 0.013 1 4
C(3) 0.258218 0.142794 0.51487 0.012 1 4
C(4) 0.088138 0.142651 0.438241 0.01 1 4
C(5) -0.059824 0.234803 0.45961 0.014 1 4
C(6) -0.037688 0.32841 0.554601 0.014 1 4
C(7) 0.178601 -0.014147 0.280446 0.012 1 4
C(8) 0.092659 -0.101168 0.176134 0.018 1 4
H(1O) 0.042152 0.459645 0.743809 0.038 1 4
H(1N) -0.088776 0.04089 0.309859 0.023 1 4
H(2) 0.410395 0.234969 0.670548 0.02 1 4
H(3) 0.369271 0.066676 0.501941 0.022 1 4
H(5) -0.191387 0.232059 0.40049 0.03 1 4
H(6) -0.155287 0.3976 0.568845 0.023 1 4
H(8B) 0.173773 -0.085357 0.104794 0.039 1 4
H(8C) 0.105698 -0.216229 0.193279 0.049 1 4
H(8A) -0.058113 -0.082279 0.153177 0.047 1 4

loop_
_geom_angle_atom_site_label_1
_geom_angle_atom_site_label_2
_geom_angle_atom_site_label_3
_geom_angle
_geom_angle_site_symmetry_1
_geom_angle_site_symmetry_2
_geom_angle_site_symmetry_3
_geom_angle_publ_flag
C(1) O(1) H(1O) 111.08327034576 1_555 1_555 1_555 yes
C(4) N(1) C(7) 128.25324389162 1_555 1_555 1_555 yes
C(4) N(1) H(1N) 113.15389213699 1_555 1_555 1_555 yes
C(7) N(1) H(1N) 118.51012675951 1_555 1_555 1_555 yes
O(1) C(1) C(2) 118.38269501487 1_555 1_555 1_555 yes
O(1) C(1) C(6) 122.09787550247 1_555 1_555 1_555 yes
C(2) C(1) C(6) 119.51892040874 1_555 1_555 1_555 yes
C(1) C(2) C(3) 120.59774921864 1_555 1_555 1_555 yes
C(1) C(2) H(2) 119.45812799059 1_555 1_555 1_555 yes
C(3) C(2) H(2) 119.90827654345 1_555 1_555 1_555 yes
C(2) C(3) C(4) 119.88318610313 1_555 1_555 1_555 yes
C(2) C(3) H(3) 120.49510348101 1_555 1_555 1_555 yes
C(4) C(3) H(3) 119.57412265949 1_555 1_555 1_555 yes
N(1) C(4) C(3) 124.09797891734 1_555 1_555 1_555 yes
N(1) C(4) C(5) 116.5213433252 1_555 1_555 1_555 yes
C(3) C(4) C(5) 119.36294253995 1_555 1_555 1_555 yes
C(4) C(5) C(6) 120.70541011164 1_555 1_555 1_555 yes
C(4) C(5) H(5) 118.51935238402 1_555 1_555 1_555 yes
C(6) C(5) H(5) 120.77455039605 1_555 1_555 1_555 yes
C(1) C(6) C(5) 119.90339359783 1_555 1_555 1_555 yes
C(1) C(6) H(6) 121.34724588508 1_555 1_555 1_555 yes
C(5) C(6) H(6) 118.74823803555 1_555 1_555 1_555 yes
O(2) C(7) N(1) 123.3562828268 1_555 1_555 1_555 yes
O(2) C(7) C(8) 121.63156708401 1_555 1_555 1_555 yes
N(1) C(7) C(8) 115.01029777536 1_555 1_555 1_555 yes
C(7) C(8) H(8B) 110.09341048931 1_555 1_555 1_555 yes
C(7) C(8) H(8C) 111.02214793513 1_555 1_555 1_555 yes
C(7) C(8) H(8A) 112.95395624986 1_555 1_555 1_555 yes
H(8B) C(8) H(8C) 103.4276426239 1_555 1_555 1_555 yes
H(8B) C(8) H(8A) 113.71394765063 1_555 1_555 1_555 yes
H(8C) C(8) H(8A) 105.0984911709 1_555 1_555 1_555 yes

loop_
_geom_bond_atom_site_label_1
_geom_bond_atom_site_label_2
_geom_bond_distance
_geom_bond_site_symmetry_1
_geom_bond_site_symmetry_2
_geom_bond_publ_flag
O(1) C(1) 1.3653809082882 1_555 1_555 yes
O(1) H(1O) 0.9899976069716 1_555 1_555 yes
O(2) C(7) 1.2397381975772 1_555 1_555 yes
N(1) C(4) 1.4142583441474 1_555 1_555 yes
N(1) C(7) 1.3454938492372 1_555 1_555 yes
N(1) H(1N) 1.0150001683951 1_555 1_555 yes
C(1) C(2) 1.3951954095898 1_555 1_555 yes
C(1) C(6) 1.3964304362334 1_555 1_555 yes
C(2) C(3) 1.3945376775457 1_555 1_555 yes
C(2) H(2) 1.0799989180296 1_555 1_555 yes
C(3) C(4) 1.3970055908884 1_555 1_555 yes
C(3) H(3) 1.0799969843229 1_555 1_555 yes
C(4) C(5) 1.3977315547448 1_555 1_555 yes
C(5) C(6) 1.3908643111187 1_555 1_555 yes
C(5) H(5) 1.0799970599873 1_555 1_555 yes
C(6) H(6) 1.0800028150651 1_555 1_555 yes
C(7) C(8) 1.5086786652035 1_555 1_555 yes
C(8) H(8B) 1.0799994782116 1_555 1_555 yes
C(8) H(8C) 1.0799982214182 1_555 1_555 yes
C(8) H(8A) 1.0799980711171 1_555 1_555 yes
